data_7243896
loop_
_publ_author_name
'Guo, Sheng-Qiang'
'Yang, Hui-Qing'
'Wang, Ai-Lian'
'Jiang, Yu-Zhen'
'Xu, Guo-Qiang'
'Luo, Yong-Chun'
'Chen, Zhao-Xu'
'Xu, Peng-Fei'

_publ_section_title
;
 Divergent Ritter-type amination via photoredox catalytic four-component
 radical-polar crossover reactions
;
_journal_issue 23
_journal_name_full 'Green Chemistry'
_journal_page_first 9571
_journal_page_last 9576
_journal_paper_doi 10.1039/D1GC03048E
_journal_volume 23
_journal_year 2021
_chemical_formula_moiety 'C23 H22 N4 O2 S'
_chemical_formula_sum 'C23 H22 N4 O2 S'
_chemical_formula_weight 418.50
_space_group_crystal_system orthorhombic
_space_group_IT_number 61
_space_group_name_Hall '-P 2ac 2ab'
_space_group_name_H-M_alt 'P b c a'
_atom_sites_solution_hydrogens geom
_atom_sites_solution_primary direct
_audit_creation_date 2020-06-05
_audit_creation_method
;
Olex2 1.3
(compiled 2020.02.04 svn.rd84adfe8 for OlexSys, GUI svn.r6032)
;
_audit_update_record
;
2021-03-28 deposited with the CCDC.	2021-10-25 downloaded from the CCDC.
;
_cell_angle_alpha 90
_cell_angle_beta 90
_cell_angle_gamma 90
_cell_formula_units_Z 8
_cell_length_a 8.65981(14)
_cell_length_b 17.7339(2)
_cell_length_c 27.7046(4)
_cell_measurement_reflns_used 3580
_cell_measurement_temperature 293.41(10)
_cell_measurement_theta_max 69.6750
_cell_measurement_theta_min 8.0040
_cell_volume 4254.66(10)
_computing_cell_refinement 'CrysAlisPro 1.171.38.43f (Rigaku OD, 2015)'
_computing_data_collection 'CrysAlisPro 1.171.38.43f (Rigaku OD, 2015)'
_computing_data_reduction 'CrysAlisPro 1.171.38.43f (Rigaku OD, 2015)'
_computing_molecular_graphics 'Olex2 1.3 (Dolomanov et al., 2009)'
_computing_publication_material 'Olex2 1.3 (Dolomanov et al., 2009)'
_computing_structure_refinement 'SHELXL 2018/3 (Sheldrick, 2015)'
_computing_structure_solution 'SHELXS  (Sheldrick, 2008)'
_diffrn_ambient_environment air
_diffrn_ambient_temperature 293.41(10)
_diffrn_detector 'CCD plate'
_diffrn_detector_area_resol_mean 16.0733
_diffrn_detector_type Eos
_diffrn_measured_fraction_theta_full 0.999
_diffrn_measured_fraction_theta_max 0.999
_diffrn_measurement_details
;
List of Runs (angles in degrees, time in seconds):

  # Type    Start    End  Width  t~exp~   \w     \q     \k     \f   Frames
#--------------------------------------------------------------------------
  1  \w    -20.00  18.00   1.00    1.00    --    0.00 -57.00   0.00   38
  2  \w     23.00 111.00   1.00    1.00    --   54.00-125.00   0.00   88
  3  \w     39.00 105.00   1.00    2.00    --  108.00-111.00 -60.00   66
  4  \w     41.00  71.00   1.00    2.00    --  108.00-111.00 120.00   30
  5  \w     55.00 113.00   1.00    2.00    --  108.00-111.00 150.00   58
  6  \w     76.00 150.00   1.00    2.00    --  108.00  25.00  60.00   74
  7  \w     66.00 125.00   1.00    1.00    --   54.00  38.00 -60.00   59
  8  \w     39.00 107.00   1.00    1.00    --   54.00  57.00-120.00   68
  9  \w     66.00 133.00   1.00    2.00    --  108.00 178.00  60.00   67
 10  \w    -66.00 -23.00   1.00    1.00    --    0.00 -57.00   0.00   43
 11  \w    -68.00 -42.00   1.00    1.00    --    0.00 169.00  81.00   26
;
_diffrn_measurement_device 'four-circle diffractometer'
_diffrn_measurement_device_type 'SuperNova, Dual, Cu at zero, Eos'
_diffrn_measurement_method '\w scans'
_diffrn_orient_matrix_type 'CrysAlisPro convention (1999,Acta A55,543-557)'
_diffrn_orient_matrix_UB_11 0.0511451000
_diffrn_orient_matrix_UB_12 0.0398865000
_diffrn_orient_matrix_UB_13 -0.0467508000
_diffrn_orient_matrix_UB_21 0.1678643000
_diffrn_orient_matrix_UB_22 0.0013109000
_diffrn_orient_matrix_UB_23 0.0183982000
_diffrn_orient_matrix_UB_31 0.0293374000
_diffrn_orient_matrix_UB_32 -0.0771461000
_diffrn_orient_matrix_UB_33 -0.0238379000
_diffrn_radiation_monochromator mirror
_diffrn_radiation_probe x-ray
_diffrn_radiation_type 'Cu K\a'
_diffrn_radiation_wavelength 1.54184
_diffrn_reflns_av_R_equivalents 0.0254
_diffrn_reflns_av_unetI/netI 0.0281
_diffrn_reflns_Laue_measured_fraction_full 0.999
_diffrn_reflns_Laue_measured_fraction_max 0.999
_diffrn_reflns_limit_h_max 10
_diffrn_reflns_limit_h_min -10
_diffrn_reflns_limit_k_max 15
_diffrn_reflns_limit_k_min -21
_diffrn_reflns_limit_l_max 31
_diffrn_reflns_limit_l_min -32
_diffrn_reflns_number 9603
_diffrn_reflns_point_group_measured_fraction_full 0.999
_diffrn_reflns_point_group_measured_fraction_max 0.999
_diffrn_reflns_theta_full 66.595
_diffrn_reflns_theta_max 66.595
_diffrn_reflns_theta_min 4.988
_diffrn_source 'micro-focus sealed X-ray tube'
_diffrn_source_type 'SuperNova (Cu) X-ray Source'
_exptl_absorpt_coefficient_mu 1.570
_exptl_absorpt_correction_T_max 1.00000
_exptl_absorpt_correction_T_min 0.31459
_exptl_absorpt_correction_type multi-scan
_exptl_absorpt_process_details
;
CrysAlisPro 1.171.38.43f (Rigaku Oxford Diffraction, 2015)
Empirical absorption correction using spherical harmonics,
 implemented in SCALE3 ABSPACK scaling algorithm.
;
_exptl_crystal_colour 'clear light colourless'
_exptl_crystal_colour_lustre clear
_exptl_crystal_colour_modifier light
_exptl_crystal_colour_primary colourless
_exptl_crystal_density_diffrn 1.307
_exptl_crystal_description block
_exptl_crystal_F_000 1760
_exptl_crystal_size_max 0.18
_exptl_crystal_size_mid 0.15
_exptl_crystal_size_min 0.12
_refine_diff_density_max 0.205
_refine_diff_density_min -0.398
_refine_diff_density_rms 0.038
_refine_ls_extinction_coef 0.00149(11)
_refine_ls_extinction_expression Fc^*^=kFc[1+0.001xFc^2^\l^3^/sin(2\q)]^-1/4^
_refine_ls_extinction_method 'SHELXL-2018/3 (Sheldrick 2018)'
_refine_ls_goodness_of_fit_ref 1.037
_refine_ls_hydrogen_treatment constr
_refine_ls_matrix_type full
_refine_ls_number_parameters 274
_refine_ls_number_reflns 3766
_refine_ls_number_restraints 0
_refine_ls_restrained_S_all 1.037
_refine_ls_R_factor_all 0.0509
_refine_ls_R_factor_gt 0.0411
_refine_ls_shift/su_max 0.001
_refine_ls_shift/su_mean 0.000
_refine_ls_structure_factor_coef Fsqd
_refine_ls_weighting_details 'w=1/[\s^2^(Fo^2^)+(0.0554P)^2^+1.0068P] where P=(Fo^2^+2Fc^2^)/3'
_refine_ls_weighting_scheme calc
_refine_ls_wR_factor_gt 0.1066
_refine_ls_wR_factor_ref 0.1142
_reflns_Friedel_coverage 0.000
_reflns_number_gt 3091
_reflns_number_total 3766
_reflns_threshold_expression 'I > 2\s(I)'
_cod_data_source_file d1gc03048e2.cif
_cod_data_source_block guoshq_0603
_cod_depositor_comments 'Adding full bibliography for 7243893--7243896.cif.'
_cod_original_cell_volume 4254.66(11)
_cod_database_code 7243896
_shelx_shelxl_version_number 2018/3
_shelx_space_group_comment
;
The symmetry employed for this shelxl refinement is uniquely defined
by the following loop, which should always be used as a source of
symmetry information in preference to the above space-group names.
They are only intended as comments.
;
_reflns_odcompleteness_completeness 99.84
_reflns_odcompleteness_iscentric 1
_reflns_odcompleteness_theta 66.97
_olex2_refinement_description
;
1. Fixed Uiso
 At 1.2 times of:
  All C(H) groups
 At 1.5 times of:
  All C(H,H,H) groups
2.a Ternary CH refined with riding coordinates:
 C11(H11), C20(H20)
2.b Aromatic/amide H refined with riding coordinates:
 C4(H4), C10(H10), C13(H13), C17(H17), C19(H19), C21(H21), C22(H22), C23(H23),
 C24(H24), C25(H25), C26(H26), C27(H27), C29(H29), C30(H30)
2.c Idealised Me refined as rotating group:
 C18(H18A,H18B,H18C), C28(H28A,H28B,H28C)
;
_olex2_date_sample_data_collection 2020-06-03
_olex2_submission_special_instructions 'No special instructions were received'
_oxdiff_exptl_absorpt_empirical_details
;
Empirical correction (ABSPACK) includes:
- Absorption correction using spherical harmonics
- Frame scaling
;
_oxdiff_exptl_absorpt_empirical_full_max 2.723
_oxdiff_exptl_absorpt_empirical_full_min 0.558

loop_
_space_group_symop_operation_xyz
'x, y, z'
'-x+1/2, -y, z+1/2'
'x+1/2, -y+1/2, -z'
'-x, y+1/2, -z+1/2'
'-x, -y, -z'
'x-1/2, y, -z-1/2'
'-x-1/2, y-1/2, z'
'x, -y-1/2, z-1/2'

loop_
_atom_site_label
_atom_site_type_symbol
_atom_site_fract_x
_atom_site_fract_y
_atom_site_fract_z
_atom_site_U_iso_or_equiv
_atom_site_adp_type
_atom_site_occupancy
_atom_site_site_symmetry_order
_atom_site_calc_flag
_atom_site_refinement_flags_posn
_atom_site_refinement_flags_adp
_atom_site_refinement_flags_occupancy
_atom_site_disorder_assembly
_atom_site_disorder_group
S1 S 0.11114(7) 0.16542(3) 0.51834(2) 0.05565(18) Uani 1 1 d . . . . .
N2 N 0.06786(17) 0.10973(7) 0.63103(5) 0.0382(3) Uani 1 1 d . . . . .
N3 N 0.15763(17) -0.00093(7) 0.66020(5) 0.0381(3) Uani 1 1 d . . . . .
C4 C 0.3747(2) 0.09090(10) 0.68059(7) 0.0479(5) Uani 1 1 d . . . . .
H4 H 0.328185 0.135672 0.670907 0.057 Uiso 1 1 calc R U . . .
C5 C 0.3698(2) -0.04510(10) 0.69165(6) 0.0453(4) Uani 1 1 d . . . . .
C6 C 0.0387(2) 0.04058(9) 0.63733(6) 0.0395(4) Uani 1 1 d . . . . .
C7 C -0.1386(2) 0.20337(9) 0.64258(7) 0.0407(4) Uani 1 1 d . . . . .
C8 C 0.2996(2) 0.02179(9) 0.67662(6) 0.0374(4) Uani 1 1 d . . . . .
N9 N 0.1433(2) -0.07797(8) 0.66563(6) 0.0518(4) Uani 1 1 d . . . . .
C10 C -0.0994(2) 0.20943(11) 0.69085(7) 0.0484(5) Uani 1 1 d . . . . .
H10 H -0.012415 0.184574 0.702463 0.058 Uiso 1 1 calc R U . . .
C11 C -0.0442(2) 0.15774(9) 0.60649(6) 0.0400(4) Uani 1 1 d . . . . .
H11 H -0.113973 0.126091 0.587393 0.048 Uiso 1 1 calc R U . . .
N12 N 0.2686(2) -0.10381(8) 0.68434(7) 0.0569(5) Uani 1 1 d . . . . .
C13 C -0.2693(2) 0.24078(10) 0.62633(8) 0.0533(5) Uani 1 1 d . . . . .
H13 H -0.297901 0.236964 0.594067 0.064 Uiso 1 1 calc R U . . .
O14 O 0.1793(3) 0.22342(10) 0.48892(6) 0.0895(6) Uani 1 1 d . . . . .
C15 C 0.2590(2) 0.10218(11) 0.53450(7) 0.0474(4) Uani 1 1 d . . . . .
O16 O -0.0151(2) 0.12259(11) 0.49907(6) 0.0805(5) Uani 1 1 d . . . . .
C17 C -0.1889(3) 0.25231(12) 0.72209(8) 0.0586(5) Uani 1 1 d . . . . .
H17 H -0.161828 0.255755 0.754500 0.070 Uiso 1 1 calc R U . . .
C18 C 0.1695(3) 0.25767(11) 0.59624(8) 0.0625(6) Uani 1 1 d . . . . .
H18A H 0.246372 0.224417 0.609292 0.094 Uiso 1 1 calc R U . . .
H18B H 0.125918 0.287467 0.621759 0.094 Uiso 1 1 calc R U . . .
H18C H 0.216199 0.290278 0.572746 0.094 Uiso 1 1 calc R U . . .
C19 C 0.2250(3) 0.02631(11) 0.53815(7) 0.0564(5) Uani 1 1 d . . . . .
H19 H 0.126368 0.008619 0.531249 0.068 Uiso 1 1 calc R U . . .
C20 C 0.0433(3) 0.21164(9) 0.57244(7) 0.0474(5) Uani 1 1 d . . . . .
H20 H -0.033723 0.248383 0.561522 0.057 Uiso 1 1 calc R U . . .
C21 C 0.5188(3) -0.04506(13) 0.71076(8) 0.0614(6) Uani 1 1 d . . . . .
H21 H 0.565827 -0.089497 0.720828 0.074 Uiso 1 1 calc R U . . .
C22 C -0.3575(3) 0.28369(12) 0.65758(10) 0.0631(6) Uani 1 1 d . . . . .
H22 H -0.444641 0.308642 0.646175 0.076 Uiso 1 1 calc R U . . .
C23 C 0.5207(3) 0.08946(13) 0.69951(8) 0.0606(6) Uani 1 1 d . . . . .
H23 H 0.574080 0.134677 0.702775 0.073 Uiso 1 1 calc R U . . .
C24 C 0.4062(3) 0.12819(14) 0.54330(9) 0.0637(6) Uani 1 1 d . . . . .
H24 H 0.429438 0.179108 0.539868 0.076 Uiso 1 1 calc R U . . .
C25 C -0.3170(3) 0.28966(11) 0.70541(9) 0.0619(6) Uani 1 1 d . . . . .
H25 H -0.376135 0.318803 0.726330 0.074 Uiso 1 1 calc R U . . .
C26 C 0.5928(3) 0.02259(14) 0.71415(8) 0.0644(6) Uani 1 1 d . . . . .
H26 H 0.692729 0.024348 0.726366 0.077 Uiso 1 1 calc R U . . .
C27 C 0.3406(4) -0.02289(14) 0.55227(9) 0.0731(7) Uani 1 1 d . . . . .
H27 H 0.319493 -0.074149 0.554913 0.088 Uiso 1 1 calc R U . . .
C28 C -0.0999(3) -0.00461(12) 0.62300(11) 0.0705(7) Uani 1 1 d . . . . .
H28A H -0.186611 0.028422 0.618731 0.106 Uiso 1 1 calc R U . . .
H28B H -0.122789 -0.040728 0.647794 0.106 Uiso 1 1 calc R U . . .
H28C H -0.079042 -0.030518 0.593276 0.106 Uiso 1 1 calc R U . . .
C29 C 0.5190(3) 0.07745(18) 0.55732(10) 0.0832(8) Uani 1 1 d . . . . .
H29 H 0.618895 0.094245 0.563376 0.100 Uiso 1 1 calc R U . . .
C30 C 0.4841(4) 0.00305(17) 0.56228(10) 0.0830(8) Uani 1 1 d . . . . .
H30 H 0.559842 -0.030414 0.572667 0.100 Uiso 1 1 calc R U . . .

loop_
_atom_site_aniso_label
_atom_site_aniso_U_11
_atom_site_aniso_U_22
_atom_site_aniso_U_33
_atom_site_aniso_U_23
_atom_site_aniso_U_13
_atom_site_aniso_U_12
S1 0.0713(4) 0.0583(3) 0.0373(3) 0.0035(2) -0.0019(2) 0.0094(3)
N2 0.0442(8) 0.0298(7) 0.0407(8) 0.0034(6) -0.0007(6) 0.0046(6)
N3 0.0437(8) 0.0244(6) 0.0461(8) 0.0054(5) 0.0031(6) 0.0018(6)
C4 0.0542(11) 0.0402(9) 0.0494(10) 0.0039(8) -0.0060(9) -0.0044(8)
C5 0.0569(11) 0.0387(9) 0.0404(9) 0.0048(7) 0.0031(8) 0.0135(8)
C6 0.0396(9) 0.0324(8) 0.0465(10) 0.0037(7) 0.0045(8) 0.0012(7)
C7 0.0435(10) 0.0318(8) 0.0468(9) 0.0033(7) -0.0016(8) 0.0043(7)
C8 0.0444(9) 0.0346(8) 0.0333(8) 0.0037(6) 0.0035(7) 0.0064(7)
N9 0.0649(11) 0.0248(7) 0.0657(10) 0.0075(7) 0.0022(9) 0.0001(7)
C10 0.0464(10) 0.0490(10) 0.0499(11) -0.0025(8) -0.0041(8) 0.0039(8)
C11 0.0463(10) 0.0314(8) 0.0423(9) 0.0018(7) -0.0058(8) 0.0058(7)
N12 0.0697(12) 0.0336(8) 0.0673(11) 0.0087(7) -0.0027(9) 0.0121(8)
C13 0.0558(12) 0.0452(10) 0.0590(11) 0.0066(9) -0.0057(10) 0.0135(9)
O14 0.1306(18) 0.0818(11) 0.0560(9) 0.0302(8) 0.0229(11) 0.0164(12)
C15 0.0538(11) 0.0496(10) 0.0389(9) -0.0035(8) 0.0068(8) 0.0013(9)
O16 0.0732(11) 0.1052(14) 0.0631(10) -0.0275(9) -0.0218(9) 0.0126(10)
C17 0.0596(12) 0.0591(12) 0.0572(12) -0.0138(10) 0.0054(10) -0.0070(10)
C18 0.0898(17) 0.0359(9) 0.0620(12) -0.0008(9) 0.0107(12) -0.0130(10)
C19 0.0630(13) 0.0522(11) 0.0540(12) -0.0063(9) 0.0132(10) -0.0042(10)
C20 0.0645(12) 0.0342(8) 0.0435(10) 0.0058(7) 0.0020(9) 0.0101(8)
C21 0.0623(13) 0.0661(13) 0.0557(12) 0.0118(10) -0.0072(10) 0.0231(11)
C22 0.0547(12) 0.0429(10) 0.0916(17) 0.0043(11) 0.0043(12) 0.0164(9)
C23 0.0637(14) 0.0639(13) 0.0543(12) 0.0021(10) -0.0102(11) -0.0125(11)
C24 0.0624(14) 0.0639(13) 0.0648(14) -0.0106(11) 0.0051(11) -0.0092(11)
C25 0.0597(13) 0.0422(10) 0.0836(16) -0.0160(10) 0.0187(12) -0.0005(9)
C26 0.0533(13) 0.0864(16) 0.0535(12) 0.0065(11) -0.0119(10) 0.0057(12)
C27 0.098(2) 0.0535(12) 0.0673(15) 0.0011(11) 0.0212(15) 0.0165(13)
C28 0.0492(12) 0.0508(12) 0.112(2) 0.0192(12) -0.0135(13) -0.0114(9)
C29 0.0560(14) 0.106(2) 0.0877(19) -0.0220(16) -0.0060(14) 0.0071(14)
C30 0.0826(19) 0.093(2) 0.0737(17) -0.0100(14) -0.0007(15) 0.0368(17)

loop_
_atom_type_symbol
_atom_type_description
_atom_type_scat_dispersion_real
_atom_type_scat_dispersion_imag
_atom_type_scat_source
C C 0.0181 0.0091 'International Tables Vol C Tables 4.2.6.8 and 6.1.1.4'
H H 0.0000 0.0000 'International Tables Vol C Tables 4.2.6.8 and 6.1.1.4'
N N 0.0311 0.0180 'International Tables Vol C Tables 4.2.6.8 and 6.1.1.4'
O O 0.0492 0.0322 'International Tables Vol C Tables 4.2.6.8 and 6.1.1.4'
S S 0.3331 0.5567 'International Tables Vol C Tables 4.2.6.8 and 6.1.1.4'

loop_
_geom_angle_atom_site_label_1
_geom_angle_atom_site_label_2
_geom_angle_atom_site_label_3
_geom_angle
_geom_angle_site_symmetry_1
_geom_angle_site_symmetry_3
_geom_angle_publ_flag
O14 S1 C15 107.51(12) . . ?
O14 S1 C20 106.21(10) . . ?
C15 S1 C20 108.34(9) . . ?
O16 S1 O14 118.73(13) . . ?
O16 S1 C15 108.17(11) . . ?
O16 S1 C20 107.52(11) . . ?
C6 N2 C11 119.84(16) . . ?
C8 N3 C6 130.38(13) . . ?
C8 N3 N9 109.58(14) . . ?
N9 N3 C6 119.89(15) . . ?
C8 C4 H4 121.8 . . ?
C23 C4 H4 121.8 . . ?
C23 C4 C8 116.45(19) . . ?
N12 C5 C8 108.78(17) . . ?
N12 C5 C21 130.20(18) . . ?
C21 C5 C8 121.02(19) . . ?
N2 C6 N3 114.89(16) . . ?
N2 C6 C28 130.02(17) . . ?
N3 C6 C28 115.06(15) . . ?
C10 C7 C11 122.93(16) . . ?
C10 C7 C13 118.46(18) . . ?
C13 C7 C11 118.61(17) . . ?
N3 C8 C4 134.73(16) . . ?
N3 C8 C5 103.85(15) . . ?
C4 C8 C5 121.41(18) . . ?
N12 N9 N3 108.70(16) . . ?
C7 C10 H10 119.7 . . ?
C7 C10 C17 120.53(19) . . ?
C17 C10 H10 119.7 . . ?
N2 C11 C7 111.16(14) . . ?
N2 C11 H11 109.1 . . ?
N2 C11 C20 108.68(15) . . ?
C7 C11 H11 109.1 . . ?
C7 C11 C20 109.61(13) . . ?
C20 C11 H11 109.1 . . ?
N9 N12 C5 109.08(14) . . ?
C7 C13 H13 119.6 . . ?
C22 C13 C7 120.7(2) . . ?
C22 C13 H13 119.6 . . ?
C19 C15 S1 118.95(17) . . ?
C24 C15 S1 120.33(17) . . ?
C24 C15 C19 120.7(2) . . ?
C10 C17 H17 119.8 . . ?
C25 C17 C10 120.4(2) . . ?
C25 C17 H17 119.8 . . ?
H18A C18 H18B 109.5 . . ?
H18A C18 H18C 109.5 . . ?
H18B C18 H18C 109.5 . . ?
C20 C18 H18A 109.5 . . ?
C20 C18 H18B 109.5 . . ?
C20 C18 H18C 109.5 . . ?
C15 C19 H19 120.6 . . ?
C15 C19 C27 118.7(2) . . ?
C27 C19 H19 120.6 . . ?
S1 C20 H20 105.5 . . ?
C11 C20 S1 112.72(12) . . ?
C11 C20 H20 105.5 . . ?
C18 C20 S1 111.76(15) . . ?
C18 C20 C11 114.96(16) . . ?
C18 C20 H20 105.5 . . ?
C5 C21 H21 121.3 . . ?
C26 C21 C5 117.48(19) . . ?
C26 C21 H21 121.3 . . ?
C13 C22 H22 119.8 . . ?
C25 C22 C13 120.3(2) . . ?
C25 C22 H22 119.8 . . ?
C4 C23 H23 118.7 . . ?
C4 C23 C26 122.6(2) . . ?
C26 C23 H23 118.7 . . ?
C15 C24 H24 120.5 . . ?
C15 C24 C29 119.0(2) . . ?
C29 C24 H24 120.5 . . ?
C17 C25 C22 119.6(2) . . ?
C17 C25 H25 120.2 . . ?
C22 C25 H25 120.2 . . ?
C21 C26 C23 121.1(2) . . ?
C21 C26 H26 119.5 . . ?
C23 C26 H26 119.5 . . ?
C19 C27 H27 119.8 . . ?
C30 C27 C19 120.5(2) . . ?
C30 C27 H27 119.8 . . ?
C6 C28 H28A 109.5 . . ?
C6 C28 H28B 109.5 . . ?
C6 C28 H28C 109.5 . . ?
H28A C28 H28B 109.5 . . ?
H28A C28 H28C 109.5 . . ?
H28B C28 H28C 109.5 . . ?
C24 C29 H29 119.9 . . ?
C30 C29 C24 120.1(3) . . ?
C30 C29 H29 119.9 . . ?
C27 C30 C29 120.8(3) . . ?
C27 C30 H30 119.6 . . ?
C29 C30 H30 119.6 . . ?

loop_
_geom_bond_atom_site_label_1
_geom_bond_atom_site_label_2
_geom_bond_distance
_geom_bond_site_symmetry_2
_geom_bond_publ_flag
S1 O14 1.4390(18) . ?
S1 C15 1.760(2) . ?
S1 O16 1.4343(19) . ?
S1 C20 1.8067(19) . ?
N2 C6 1.264(2) . ?
N2 C11 1.459(2) . ?
N3 C6 1.416(2) . ?
N3 C8 1.372(2) . ?
N3 N9 1.3801(18) . ?
C4 H4 0.9300 . ?
C4 C8 1.392(2) . ?
C4 C23 1.369(3) . ?
C5 C8 1.396(2) . ?
C5 N12 1.376(3) . ?
C5 C21 1.394(3) . ?
C6 C28 1.497(3) . ?
C7 C10 1.384(3) . ?
C7 C11 1.524(2) . ?
C7 C13 1.387(3) . ?
N9 N12 1.287(2) . ?
C10 H10 0.9300 . ?
C10 C17 1.389(3) . ?
C11 H11 0.9800 . ?
C11 C20 1.542(3) . ?
C13 H13 0.9300 . ?
C13 C22 1.383(3) . ?
C15 C19 1.381(3) . ?
C15 C24 1.377(3) . ?
C17 H17 0.9300 . ?
C17 C25 1.373(3) . ?
C18 H18A 0.9600 . ?
C18 H18B 0.9600 . ?
C18 H18C 0.9600 . ?
C18 C20 1.515(3) . ?
C19 H19 0.9300 . ?
C19 C27 1.384(3) . ?
C20 H20 0.9800 . ?
C21 H21 0.9300 . ?
C21 C26 1.363(3) . ?
C22 H22 0.9300 . ?
C22 C25 1.375(3) . ?
C23 H23 0.9300 . ?
C23 C26 1.400(3) . ?
C24 H24 0.9300 . ?
C24 C29 1.384(4) . ?
C25 H25 0.9300 . ?
C26 H26 0.9300 . ?
C27 H27 0.9300 . ?
C27 C30 1.354(4) . ?
C28 H28A 0.9600 . ?
C28 H28B 0.9600 . ?
C28 H28C 0.9600 . ?
C29 H29 0.9300 . ?
C29 C30 1.360(4) . ?
C30 H30 0.9300 . ?

loop_
_geom_torsion_atom_site_label_1
_geom_torsion_atom_site_label_2
_geom_torsion_atom_site_label_3
_geom_torsion_atom_site_label_4
_geom_torsion
_geom_torsion_site_symmetry_1
_geom_torsion_site_symmetry_2
_geom_torsion_site_symmetry_3
_geom_torsion_site_symmetry_4
_geom_torsion_publ_flag
S1 C15 C19 C27 -178.10(16) . . . . ?
S1 C15 C24 C29 178.12(19) . . . . ?
N2 C11 C20 S1 75.53(17) . . . . ?
N2 C11 C20 C18 -54.1(2) . . . . ?
N3 N9 N12 C5 -0.3(2) . . . . ?
C4 C23 C26 C21 -0.9(4) . . . . ?
C5 C21 C26 C23 0.8(3) . . . . ?
C6 N2 C11 C7 99.81(19) . . . . ?
C6 N2 C11 C20 -139.47(17) . . . . ?
C6 N3 C8 C4 5.6(3) . . . . ?
C6 N3 C8 C5 -174.93(17) . . . . ?
C6 N3 N9 N12 175.85(16) . . . . ?
C7 C10 C17 C25 -0.4(3) . . . . ?
C7 C11 C20 S1 -162.80(13) . . . . ?
C7 C11 C20 C18 67.6(2) . . . . ?
C7 C13 C22 C25 -0.2(3) . . . . ?
C8 N3 C6 N2 -0.1(3) . . . . ?
C8 N3 C6 C28 178.14(19) . . . . ?
C8 N3 N9 N12 -0.2(2) . . . . ?
C8 C4 C23 C26 0.2(3) . . . . ?
C8 C5 N12 N9 0.6(2) . . . . ?
C8 C5 C21 C26 0.0(3) . . . . ?
N9 N3 C6 N2 -175.11(16) . . . . ?
N9 N3 C6 C28 3.1(3) . . . . ?
N9 N3 C8 C4 -179.0(2) . . . . ?
N9 N3 C8 C5 0.52(18) . . . . ?
C10 C7 C11 N2 12.5(2) . . . . ?
C10 C7 C11 C20 -107.7(2) . . . . ?
C10 C7 C13 C22 0.6(3) . . . . ?
C10 C17 C25 C22 0.7(3) . . . . ?
C11 N2 C6 N3 178.14(14) . . . . ?
C11 N2 C6 C28 0.3(3) . . . . ?
C11 C7 C10 C17 179.45(18) . . . . ?
C11 C7 C13 C22 -179.15(18) . . . . ?
N12 C5 C8 N3 -0.70(19) . . . . ?
N12 C5 C8 C4 178.88(17) . . . . ?
N12 C5 C21 C26 -179.5(2) . . . . ?
C13 C7 C10 C17 -0.3(3) . . . . ?
C13 C7 C11 N2 -167.80(16) . . . . ?
C13 C7 C11 C20 72.0(2) . . . . ?
C13 C22 C25 C17 -0.4(3) . . . . ?
O14 S1 C15 C19 -144.54(17) . . . . ?
O14 S1 C15 C24 35.4(2) . . . . ?
O14 S1 C20 C11 175.84(15) . . . . ?
O14 S1 C20 C18 -52.89(17) . . . . ?
C15 S1 C20 C11 -68.92(16) . . . . ?
C15 S1 C20 C18 62.35(15) . . . . ?
C15 C19 C27 C30 0.0(3) . . . . ?
C15 C24 C29 C30 0.0(4) . . . . ?
O16 S1 C15 C19 -15.19(19) . . . . ?
O16 S1 C15 C24 164.75(18) . . . . ?
O16 S1 C20 C11 47.77(17) . . . . ?
O16 S1 C20 C18 179.04(14) . . . . ?
C19 C15 C24 C29 -1.9(3) . . . . ?
C19 C27 C30 C29 -1.9(4) . . . . ?
C20 S1 C15 C19 101.08(17) . . . . ?
C20 S1 C15 C24 -78.98(19) . . . . ?
C21 C5 C8 N3 179.74(17) . . . . ?
C21 C5 C8 C4 -0.7(3) . . . . ?
C21 C5 N12 N9 -179.9(2) . . . . ?
C23 C4 C8 N3 180.00(19) . . . . ?
C23 C4 C8 C5 0.6(3) . . . . ?
C24 C15 C19 C27 2.0(3) . . . . ?
C24 C29 C30 C27 2.0(4) . . . . ?
